data_7112057
loop_
_publ_author_name
'Sangram S. Kale'
'Shrikant M. Kunjir'
'Rupesh L. Gawade'
'Vedavati G. Puranik'
'P. R. Rajamohanan'
'Gangadhar J. Sanjayan'

_publ_section_title
;
 Conformational modulation of peptide secondary structures using
 beta-aminobenzenesulfonic acid
;
_journal_name_full Chem.Commun.
_journal_page_first 2886
_journal_paper_doi 10.1039/c3cc48850k
_journal_volume 50
_journal_year 2014
_chemical_formula_moiety 'C30 H38 N8 O9 S2'
_chemical_formula_sum 'C30 H38 N8 O9 S2'
_chemical_formula_weight 718.80
_chemical_melting_point 391.6(15)
_chemical_name_common Foldamer
_chemical_name_systematic
;
?
;
_space_group_IT_number 4
_symmetry_cell_setting monoclinic
_symmetry_space_group_name_Hall 'P 2yb'
_symmetry_space_group_name_H-M 'P 1 21 1'
_atom_sites_solution_hydrogens geom
_atom_sites_solution_primary direct
_atom_sites_solution_secondary difmap
_audit_creation_method SHELXL-97
_cell_angle_alpha 90.00
_cell_angle_beta 94.5120(10)
_cell_angle_gamma 90.00
_cell_formula_units_Z 2
_cell_length_a 12.9152(3)
_cell_length_b 7.5313(2)
_cell_length_c 17.4463(4)
_cell_measurement_reflns_used 2602
_cell_measurement_temperature 296(2)
_cell_measurement_theta_max 27.78
_cell_measurement_theta_min 2.34
_cell_volume 1691.71(7)
_computing_cell_refinement 'Bruker SAINT'
_computing_data_collection 'Bruker APEX2'
_computing_data_reduction 'Bruker SAINT'
_computing_molecular_graphics 'Bruker SHELXTL,PyMOL and PLATON'
_computing_publication_material 'Bruker SHELXTL'
_computing_structure_refinement 'SHELXL-97 (Sheldrick, 2008)'
_computing_structure_solution 'SHELXS-97 (Sheldrick, 2008)'
_diffrn_ambient_temperature 296(2)
_diffrn_measured_fraction_theta_full 1.000
_diffrn_measured_fraction_theta_max 1.000
_diffrn_measurement_device_type 'Bruker APEX-II CCD'
_diffrn_measurement_method '\f and \w scans'
_diffrn_radiation_monochromator graphite
_diffrn_radiation_source 'fine-focus sealed tube'
_diffrn_radiation_type MoK\a
_diffrn_radiation_wavelength 0.71073
_diffrn_reflns_av_R_equivalents 0.0465
_diffrn_reflns_av_sigmaI/netI 0.0660
_diffrn_reflns_limit_h_max 15
_diffrn_reflns_limit_h_min -15
_diffrn_reflns_limit_k_max 7
_diffrn_reflns_limit_k_min -8
_diffrn_reflns_limit_l_max 20
_diffrn_reflns_limit_l_min -18
_diffrn_reflns_number 13097
_diffrn_reflns_theta_full 25.00
_diffrn_reflns_theta_max 25.00
_diffrn_reflns_theta_min 1.58
_exptl_absorpt_coefficient_mu 0.222
_exptl_absorpt_correction_T_max 0.9803
_exptl_absorpt_correction_T_min 0.9163
_exptl_absorpt_correction_type multi-scan
_exptl_absorpt_process_details 'Bruker SADABS'
_exptl_crystal_colour colourless
_exptl_crystal_density_diffrn 1.411
_exptl_crystal_density_method 'not measured'
_exptl_crystal_description needle
_exptl_crystal_F_000 756
_exptl_crystal_size_max 0.40
_exptl_crystal_size_mid 0.20
_exptl_crystal_size_min 0.09
_refine_diff_density_max 0.352
_refine_diff_density_min -0.322
_refine_diff_density_rms 0.057
_refine_ls_abs_structure_details 'Flack H D (1983), Acta Cryst. A39, 876-881'
_refine_ls_abs_structure_Flack -0.06(8)
_refine_ls_extinction_coef 0.0022(6)
_refine_ls_extinction_expression Fc^*^=kFc[1+0.001xFc^2^\l^3^/sin(2\q)]^-1/4^
_refine_ls_extinction_method SHELXL
_refine_ls_goodness_of_fit_ref 1.039
_refine_ls_hydrogen_treatment riding
_refine_ls_matrix_type full
_refine_ls_number_parameters 448
_refine_ls_number_reflns 5613
_refine_ls_number_restraints 41
_refine_ls_restrained_S_all 1.053
_refine_ls_R_factor_all 0.0705
_refine_ls_R_factor_gt 0.0486
_refine_ls_shift/su_max 0.001
_refine_ls_shift/su_mean 0.000
_refine_ls_structure_factor_coef Fsqd
_refine_ls_weighting_details 'calc w=1/[\s^2^(Fo^2^)+(0.0334P)^2^+0.9431P] where P=(Fo^2^+2Fc^2^)/3'
_refine_ls_weighting_scheme calc
_refine_ls_wR_factor_gt 0.0919
_refine_ls_wR_factor_ref 0.1024
_reflns_number_gt 4509
_reflns_number_total 5613
_reflns_threshold_expression >2sigma(I)
_cod_data_source_file c3cc48850k.txt
_cod_data_source_block C30H38N8O9S2compound5b
_cod_depositor_comments
;
The following automatic conversions were performed:

'_chemical_melting_point' value '117-120 degree centigrade' was
changed to '391.6(15)' - it was converted from degrees Celsius(C) to
Kelvins(K), the average value was taken and precision was estimated.

Automatic conversion script
Id: cif_fix_values 2281 2013-09-26 08:29:07Z andrius 
;
_cod_original_sg_symbol_H-M P21
_cod_database_code 7112057

loop_
_symmetry_equiv_pos_as_xyz
'x, y, z'
'-x, y+1/2, -z'

loop_
_atom_site_label
_atom_site_type_symbol
_atom_site_fract_x
_atom_site_fract_y
_atom_site_fract_z
_atom_site_U_iso_or_equiv
_atom_site_adp_type
_atom_site_occupancy
_atom_site_symmetry_multiplicity
_atom_site_calc_flag
_atom_site_refinement_flags
_atom_site_disorder_assembly
_atom_site_disorder_group
S1 S 0.62066(6) 0.67266(14) 0.72672(6) 0.0250(3) Uani 1 1 d . . .
S2 S 0.91773(7) 0.31285(17) 1.22759(5) 0.0325(3) Uani 1 1 d . . .
O1 O 0.6463(3) 0.6876(8) 0.42128(18) 0.0921(16) Uani 1 1 d . . .
O2 O 0.72186(18) 0.7233(4) 0.70471(15) 0.0302(7) Uani 1 1 d . . .
O3 O 0.5818(2) 0.7518(4) 0.79318(16) 0.0336(8) Uani 1 1 d . . .
O4 O 0.47485(16) 0.3538(4) 0.90246(13) 0.0224(6) Uani 1 1 d . . .
O5 O 0.84717(17) 0.3816(4) 0.91940(13) 0.0278(7) Uani 1 1 d . . .
O6 O 0.81127(17) 0.3493(5) 1.20060(13) 0.0358(8) Uani 1 1 d . . .
O7 O 0.9629(2) 0.4032(5) 1.29425(14) 0.0435(9) Uani 1 1 d . . .
O8 O 0.71876(19) -0.0259(4) 1.24681(15) 0.0379(8) Uani 1 1 d . B .
O9 O 0.72580(16) -0.1207(4) 1.12498(13) 0.0280(7) Uani 1 1 d . B .
H9 H 0.6637 -0.1397 1.1278 0.042 Uiso 1 1 calc R . .
N1 N 0.8619(6) 1.0760(14) 0.5896(5) 0.112(4) Uani 1 1 d U . .
N2 N 0.8598(4) 0.9327(15) 0.5730(4) 0.095(4) Uani 1 1 d U . .
N3 N 0.8636(4) 0.7702(11) 0.5618(3) 0.081(2) Uani 1 1 d U . .
N4 N 0.6591(2) 0.6998(7) 0.5523(2) 0.0573(14) Uani 1 1 d . . .
H4 H 0.7046 0.6978 0.5910 0.069 Uiso 1 1 calc R . .
N5 N 0.6257(2) 0.4596(4) 0.74270(17) 0.0177(7) Uani 1 1 d . . .
N6 N 0.64954(19) 0.3772(4) 0.89510(15) 0.0204(7) Uani 1 1 d . . .
H6 H 0.6974 0.3843 0.8636 0.024 Uiso 1 1 calc R . .
N7 N 0.8523(2) 0.3637(5) 1.05050(16) 0.0262(8) Uani 1 1 d . . .
H7' H 0.8126 0.3546 1.0876 0.031 Uiso 1 1 calc R . .
N8 N 0.9249(2) 0.1032(5) 1.24598(17) 0.0334(10) Uani 1 1 d . B .
C1 C 0.8170(4) 0.7082(12) 0.4831(3) 0.082(2) Uani 1 1 d U . .
C2 C 0.8489(4) 0.8284(14) 0.4199(3) 0.137(4) Uani 1 1 d U . .
H2A H 0.9232 0.8279 0.4195 0.205 Uiso 1 1 calc R . .
H2B H 0.8254 0.9471 0.4288 0.205 Uiso 1 1 calc R . .
H2C H 0.8184 0.7868 0.3712 0.205 Uiso 1 1 calc R . .
C3 C 0.8591(4) 0.5202(14) 0.4773(4) 0.116(4) Uani 1 1 d U . .
H3A H 0.8266 0.4634 0.4324 0.174 Uiso 1 1 calc R . .
H3B H 0.8443 0.4541 0.5222 0.174 Uiso 1 1 calc R . .
H3C H 0.9328 0.5246 0.4737 0.174 Uiso 1 1 calc R . .
C4 C 0.6978(3) 0.6995(10) 0.4821(3) 0.073(2) Uani 1 1 d U . .
C5 C 0.5538(3) 0.7031(8) 0.5703(3) 0.0533(16) Uani 1 1 d . . .
C6 C 0.5289(3) 0.7053(6) 0.6473(3) 0.0364(12) Uani 1 1 d . . .
C7 C 0.4268(3) 0.7181(7) 0.6653(3) 0.0463(14) Uani 1 1 d . . .
H7 H 0.4115 0.7245 0.7165 0.056 Uiso 1 1 calc R . .
C8 C 0.3473(3) 0.7216(9) 0.6073(3) 0.076(2) Uani 1 1 d . . .
H8 H 0.2786 0.7324 0.6191 0.091 Uiso 1 1 calc R . .
C9 C 0.3709(4) 0.7088(12) 0.5320(3) 0.108(3) Uani 1 1 d . . .
H9A H 0.3173 0.7049 0.4932 0.130 Uiso 1 1 calc R . .
C10 C 0.4732(3) 0.7016(11) 0.5127(3) 0.092(3) Uani 1 1 d . . .
H10 H 0.4876 0.6959 0.4613 0.110 Uiso 1 1 calc R . .
C11 C 0.5356(2) 0.3777(5) 0.77747(19) 0.0197(8) Uani 1 1 d . . .
H11 H 0.4722 0.4444 0.7620 0.024 Uiso 1 1 calc R . .
C12 C 0.5286(3) 0.1900(6) 0.7420(2) 0.0275(9) Uani 1 1 d . . .
H12A H 0.5163 0.1017 0.7807 0.033 Uiso 1 1 calc R . .
H12B H 0.4732 0.1836 0.7012 0.033 Uiso 1 1 calc R . .
C13 C 0.6350(3) 0.1614(6) 0.7101(2) 0.0318(10) Uani 1 1 d . . .
H13A H 0.6860 0.1208 0.7500 0.038 Uiso 1 1 calc R . .
H13B H 0.6304 0.0757 0.6684 0.038 Uiso 1 1 calc R . .
C14 C 0.6620(3) 0.3436(6) 0.6817(2) 0.0263(10) Uani 1 1 d . . .
H14A H 0.7361 0.3558 0.6777 0.032 Uiso 1 1 calc R . .
H14B H 0.6256 0.3691 0.6322 0.032 Uiso 1 1 calc R . .
C15 C 0.5514(2) 0.3703(5) 0.86456(19) 0.0169(8) Uani 1 1 d . . .
C16 C 0.6832(2) 0.3737(6) 0.97776(19) 0.0203(9) Uani 1 1 d . . .
C17 C 0.6472(3) 0.5420(6) 1.0164(2) 0.0312(11) Uani 1 1 d . . .
H17A H 0.6727 0.6442 0.9909 0.047 Uiso 1 1 calc R . .
H17B H 0.6734 0.5427 1.0694 0.047 Uiso 1 1 calc R . .
H17C H 0.5726 0.5451 1.0131 0.047 Uiso 1 1 calc R . .
C18 C 0.6439(3) 0.2088(6) 1.0160(2) 0.0280(10) Uani 1 1 d . . .
H18A H 0.5694 0.2123 1.0142 0.042 Uiso 1 1 calc R . .
H18B H 0.6719 0.2045 1.0686 0.042 Uiso 1 1 calc R . .
H18C H 0.6653 0.1052 0.9893 0.042 Uiso 1 1 calc R . .
C19 C 0.8032(2) 0.3730(6) 0.9789(2) 0.0202(8) Uani 1 1 d . . .
C20 C 0.9597(2) 0.3671(6) 1.0720(2) 0.0219(9) Uani 1 1 d . . .
C21 C 0.9964(2) 0.3563(6) 1.15048(19) 0.0225(9) Uani 1 1 d . . .
C22 C 1.1032(2) 0.3660(6) 1.1714(2) 0.0272(10) Uani 1 1 d . . .
H22 H 1.1271 0.3601 1.2230 0.033 Uiso 1 1 calc R . .
C23 C 1.1733(2) 0.3843(6) 1.1162(2) 0.0263(9) Uani 1 1 d . . .
H23 H 1.2441 0.3921 1.1304 0.032 Uiso 1 1 calc R . .
C24 C 1.1375(3) 0.3909(6) 1.0401(2) 0.0267(10) Uani 1 1 d . . .
H24 H 1.1847 0.3995 1.0027 0.032 Uiso 1 1 calc R . .
C25 C 1.0327(2) 0.3851(6) 1.0181(2) 0.0214(9) Uani 1 1 d . . .
H25 H 1.0105 0.3933 0.9662 0.026 Uiso 1 1 calc R . .
C26 C 0.8808(3) -0.0207(6) 1.1859(2) 0.0309(11) Uani 1 1 d . B .
H26 H 0.8932 0.0252 1.1349 0.037 Uiso 1 1 calc R . .
C27 C 0.9427(3) -0.1917(7) 1.2016(2) 0.0410(12) Uani 1 1 d D . .
H27A H 0.9533 -0.2555 1.1545 0.049 Uiso 1 1 calc R A 1
H27B H 0.9099 -0.2694 1.2368 0.049 Uiso 1 1 calc R A 1
C28 C 1.0488(4) -0.1077(10) 1.2399(4) 0.0079(13) Uiso 0.50 1 d PD B 1
H28C H 1.0886 -0.1966 1.2698 0.010 Uiso 0.50 1 calc PR B 1
H28D H 1.0909 -0.0625 1.2005 0.010 Uiso 0.50 1 calc PR B 1
C28' C 1.0179(10) -0.1881(17) 1.2644(7) 0.078(4) Uiso 0.50 1 d PD B 2
H28A H 1.0849 -0.2287 1.2499 0.14(6) Uiso 0.50 1 calc PR B 2
H28B H 0.9970 -0.2597 1.3068 0.172 Uiso 0.50 1 calc PR B 2
C30 C 0.7659(3) -0.0528(6) 1.1908(2) 0.0282(11) Uani 1 1 d . . .
C29 C 1.0202(3) 0.0276(7) 1.2865(3) 0.0528(16) Uani 1 1 d D . .
H29A H 1.0745 0.1166 1.2928 0.063 Uiso 1 1 calc R B 1
H29B H 1.0060 -0.0172 1.3367 0.063 Uiso 1 1 calc R B 1

loop_
_atom_site_aniso_label
_atom_site_aniso_U_11
_atom_site_aniso_U_22
_atom_site_aniso_U_33
_atom_site_aniso_U_23
_atom_site_aniso_U_13
_atom_site_aniso_U_12
S1 0.0172(4) 0.0247(6) 0.0321(6) 0.0090(5) -0.0056(4) -0.0039(4)
S2 0.0164(4) 0.0680(10) 0.0128(5) -0.0048(5) -0.0012(4) -0.0048(5)
O1 0.046(2) 0.192(5) 0.035(2) 0.042(3) -0.0193(16) -0.035(3)
O2 0.0216(13) 0.0323(19) 0.0353(17) 0.0123(14) -0.0063(11) -0.0089(12)
O3 0.0294(15) 0.0257(19) 0.0455(19) -0.0023(15) 0.0024(13) -0.0008(13)
O4 0.0161(12) 0.0321(18) 0.0190(13) 0.0037(13) 0.0004(10) -0.0016(11)
O5 0.0171(12) 0.050(2) 0.0158(14) 0.0009(14) 0.0010(10) -0.0038(13)
O6 0.0177(12) 0.072(3) 0.0177(14) -0.0063(16) 0.0018(10) 0.0022(15)
O7 0.0281(14) 0.086(3) 0.0162(15) -0.0117(17) -0.0027(11) -0.0091(16)
O8 0.0208(14) 0.076(3) 0.0172(16) -0.0081(15) 0.0036(12) -0.0113(14)
O9 0.0146(12) 0.050(2) 0.0194(14) -0.0039(15) -0.0006(10) -0.0006(13)
N1 0.047(4) 0.196(10) 0.090(5) 0.045(7) -0.019(3) -0.020(6)
N2 0.023(2) 0.209(11) 0.049(5) 0.074(7) -0.019(3) -0.038(6)
N3 0.040(3) 0.167(7) 0.035(3) 0.043(4) -0.008(2) -0.040(4)
N4 0.0202(17) 0.118(4) 0.032(2) 0.038(3) -0.0111(15) -0.019(2)
N5 0.0186(15) 0.017(2) 0.0169(18) 0.0044(14) -0.0012(12) 0.0004(12)
N6 0.0149(14) 0.034(2) 0.0118(15) -0.0005(16) -0.0001(11) -0.0004(14)
N7 0.0129(14) 0.051(3) 0.0147(16) -0.0025(18) 0.0008(11) 0.0012(16)
N8 0.0173(17) 0.063(3) 0.0184(19) 0.0071(18) -0.0061(13) -0.0102(16)
C1 0.035(3) 0.178(7) 0.028(3) 0.045(4) -0.015(2) -0.035(4)
C2 0.049(3) 0.318(12) 0.041(3) 0.080(6) -0.013(3) -0.071(5)
C3 0.034(3) 0.244(12) 0.069(5) 0.009(6) -0.006(3) -0.014(5)
C4 0.035(2) 0.143(6) 0.038(3) 0.042(4) -0.014(2) -0.027(3)
C5 0.026(2) 0.084(4) 0.048(3) 0.045(3) -0.010(2) -0.016(3)
C6 0.0207(19) 0.040(3) 0.046(3) 0.027(2) -0.0113(18) -0.0075(19)
C7 0.022(2) 0.048(4) 0.067(3) 0.040(3) -0.008(2) -0.003(2)
C8 0.019(2) 0.131(6) 0.076(4) 0.075(4) -0.006(2) -0.006(3)
C9 0.026(3) 0.222(9) 0.073(4) 0.100(5) -0.023(3) -0.030(4)
C10 0.030(3) 0.184(8) 0.057(4) 0.078(5) -0.021(2) -0.028(4)
C11 0.0158(16) 0.024(2) 0.0188(19) 0.0049(19) -0.0038(13) -0.0014(16)
C12 0.031(2) 0.030(3) 0.021(2) 0.000(2) -0.0034(16) -0.011(2)
C13 0.046(2) 0.026(3) 0.024(2) -0.002(2) 0.0005(18) 0.003(2)
C14 0.0258(19) 0.033(3) 0.019(2) -0.006(2) 0.0002(15) 0.0009(18)
C15 0.0190(17) 0.009(2) 0.021(2) -0.0002(18) -0.0055(14) 0.0025(15)
C16 0.0142(16) 0.032(3) 0.0137(18) -0.0015(19) -0.0036(13) -0.0007(17)
C17 0.023(2) 0.040(3) 0.028(2) -0.009(2) -0.0073(17) 0.0051(19)
C18 0.0185(18) 0.045(3) 0.019(2) 0.008(2) -0.0040(15) -0.0027(18)
C19 0.0147(16) 0.027(2) 0.019(2) -0.0036(19) -0.0023(14) -0.0009(17)
C20 0.0147(16) 0.030(3) 0.020(2) -0.0061(19) -0.0016(14) -0.0015(17)
C21 0.0167(17) 0.036(3) 0.0144(18) -0.0008(19) 0.0003(13) -0.0066(17)
C22 0.0202(18) 0.039(3) 0.021(2) -0.001(2) -0.0076(15) -0.0002(19)
C23 0.0123(16) 0.036(3) 0.030(2) 0.004(2) -0.0038(15) -0.0002(17)
C24 0.0184(18) 0.035(3) 0.027(2) 0.008(2) 0.0008(15) 0.0002(18)
C25 0.0179(17) 0.028(2) 0.0173(19) 0.0013(19) -0.0013(14) -0.0002(17)
C26 0.020(2) 0.056(3) 0.016(2) 0.008(2) 0.0010(16) -0.0073(19)
C27 0.021(2) 0.065(4) 0.036(3) 0.015(3) -0.0019(17) 0.006(2)
C30 0.0158(18) 0.049(3) 0.019(2) 0.007(2) -0.0055(16) -0.0062(18)
C29 0.025(2) 0.075(4) 0.054(3) 0.047(3) -0.022(2) -0.024(2)

loop_
_atom_type_symbol
_atom_type_description
_atom_type_scat_dispersion_real
_atom_type_scat_dispersion_imag
_atom_type_scat_source
C C 0.0033 0.0016 'International Tables Vol C Tables 4.2.6.8 and 6.1.1.4'
H H 0.0000 0.0000 'International Tables Vol C Tables 4.2.6.8 and 6.1.1.4'
N N 0.0061 0.0033 'International Tables Vol C Tables 4.2.6.8 and 6.1.1.4'
O O 0.0106 0.0060 'International Tables Vol C Tables 4.2.6.8 and 6.1.1.4'
S S 0.1246 0.1234 'International Tables Vol C Tables 4.2.6.8 and 6.1.1.4'

loop_
_geom_angle_atom_site_label_1
_geom_angle_atom_site_label_2
_geom_angle_atom_site_label_3
_geom_angle
O3 S1 O2 119.30(18)
O3 S1 N5 106.48(16)
O2 S1 N5 106.33(16)
O3 S1 C6 108.7(2)
O2 S1 C6 108.67(18)
N5 S1 C6 106.63(19)
O7 S2 O6 119.45(18)
O7 S2 N8 106.89(19)
O6 S2 N8 106.79(18)
O7 S2 C21 107.84(17)
O6 S2 C21 107.71(15)
N8 S2 C21 107.7(2)
C30 O9 H9 109.5
N1 N2 N3 173.2(9)
N2 N3 C1 115.1(6)
C4 N4 C5 128.8(3)
C4 N4 H4 115.6
C5 N4 H4 115.6
C14 N5 C11 110.5(3)
C14 N5 S1 118.0(2)
C11 N5 S1 117.1(2)
C15 N6 C16 126.0(3)
C15 N6 H6 117.0
C16 N6 H6 117.0
C19 N7 C20 128.6(3)
C19 N7 H7' 115.7
C20 N7 H7' 115.7
C26 N8 C29 110.7(4)
C26 N8 S2 117.6(3)
C29 N8 S2 120.2(3)
C2 C1 C3 113.0(7)
C2 C1 N3 111.2(6)
C3 C1 N3 103.0(5)
C2 C1 C4 110.4(5)
C3 C1 C4 108.7(6)
N3 C1 C4 110.2(5)
C1 C2 H2A 109.5
C1 C2 H2B 109.5
H2A C2 H2B 109.5
C1 C2 H2C 109.5
H2A C2 H2C 109.5
H2B C2 H2C 109.5
C1 C3 H3A 109.5
C1 C3 H3B 109.5
H3A C3 H3B 109.5
C1 C3 H3C 109.5
H3A C3 H3C 109.5
H3B C3 H3C 109.5
O1 C4 N4 125.1(4)
O1 C4 C1 119.5(5)
N4 C4 C1 115.4(4)
C10 C5 C6 118.5(4)
C10 C5 N4 121.0(4)
C6 C5 N4 120.5(3)
C7 C6 C5 120.8(4)
C7 C6 S1 115.1(3)
C5 C6 S1 123.9(3)
C6 C7 C8 120.0(5)
C6 C7 H7 120.0
C8 C7 H7 120.0
C9 C8 C7 119.4(4)
C9 C8 H8 120.3
C7 C8 H8 120.3
C8 C9 C10 121.4(5)
C8 C9 H9A 119.3
C10 C9 H9A 119.3
C9 C10 C5 119.7(5)
C9 C10 H10 120.1
C5 C10 H10 120.1
N5 C11 C15 112.0(3)
N5 C11 C12 103.8(3)
C15 C11 C12 111.6(3)
N5 C11 H11 109.8
C15 C11 H11 109.8
C12 C11 H11 109.8
C13 C12 C11 104.4(3)
C13 C12 H12A 110.9
C11 C12 H12A 110.9
C13 C12 H12B 110.9
C11 C12 H12B 110.9
H12A C12 H12B 108.9
C14 C13 C12 103.2(3)
C14 C13 H13A 111.1
C12 C13 H13A 111.1
C14 C13 H13B 111.1
C12 C13 H13B 111.1
H13A C13 H13B 109.1
N5 C14 C13 101.9(3)
N5 C14 H14A 111.4
C13 C14 H14A 111.4
N5 C14 H14B 111.4
C13 C14 H14B 111.4
H14A C14 H14B 109.3
O4 C15 N6 124.3(3)
O4 C15 C11 119.2(3)
N6 C15 C11 116.5(3)
N6 C16 C18 111.2(3)
N6 C16 C17 109.9(3)
C18 C16 C17 111.2(3)
N6 C16 C19 103.4(3)
C18 C16 C19 111.2(3)
C17 C16 C19 109.7(3)
C16 C17 H17A 109.5
C16 C17 H17B 109.5
H17A C17 H17B 109.5
C16 C17 H17C 109.5
H17A C17 H17C 109.5
H17B C17 H17C 109.5
C16 C18 H18A 109.5
C16 C18 H18B 109.5
H18A C18 H18B 109.5
C16 C18 H18C 109.5
H18A C18 H18C 109.5
H18B C18 H18C 109.5
O5 C19 N7 124.7(3)
O5 C19 C16 121.3(3)
N7 C19 C16 114.0(3)
C25 C20 N7 121.9(3)
C25 C20 C21 117.8(3)
N7 C20 C21 120.3(3)
C22 C21 C20 119.8(3)
C22 C21 S2 114.9(3)
C20 C21 S2 125.1(2)
C23 C22 C21 120.7(3)
C23 C22 H22 119.7
C21 C22 H22 119.7
C24 C23 C22 119.3(3)
C24 C23 H23 120.4
C22 C23 H23 120.4
C23 C24 C25 121.2(3)
C23 C24 H24 119.4
C25 C24 H24 119.4
C24 C25 C20 121.2(3)
C24 C25 H25 119.4
C20 C25 H25 119.4
N8 C26 C30 112.6(3)
N8 C26 C27 103.8(3)
C30 C26 C27 110.9(4)
N8 C26 H26 109.8
C30 C26 H26 109.8
C27 C26 H26 109.8
C28' C27 C26 116.2(6)
C28' C27 C28 32.2(6)
C26 C27 C28 99.2(4)
C28' C27 H27A 122.2
C26 C27 H27A 111.9
C28 C27 H27A 111.9
C28' C27 H27B 80.0
C26 C27 H27B 111.9
C28 C27 H27B 111.9
H27A C27 H27B 109.6
C29 C28 C27 106.1(4)
C29 C28 H28C 110.5
C27 C28 H28C 110.5
C29 C28 H28D 110.5
C27 C28 H28D 110.5
H28C C28 H28D 108.7
C27 C28' C29 101.4(8)
C27 C28' H28A 111.5
C29 C28' H28A 111.5
C27 C28' H28B 111.5
C29 C28' H28B 111.5
H28A C28' H28B 109.3
O8 C30 O9 125.4(3)
O8 C30 C26 125.3(3)
O9 C30 C26 109.3(3)
C28 C29 N8 104.8(4)
C28 C29 C28' 30.8(5)
N8 C29 C28' 105.3(5)
C28 C29 H29A 110.8
N8 C29 H29A 110.8
C28' C29 H29A 134.3
C28 C29 H29B 110.8
N8 C29 H29B 110.8
C28' C29 H29B 82.4
H29A C29 H29B 108.9

loop_
_geom_bond_atom_site_label_1
_geom_bond_atom_site_label_2
_geom_bond_distance
S1 O3 1.429(3)
S1 O2 1.442(3)
S1 N5 1.629(3)
S1 C6 1.768(4)
S2 O7 1.431(3)
S2 O6 1.444(2)
S2 N8 1.613(4)
S2 C21 1.779(3)
O1 C4 1.211(5)
O4 C15 1.238(4)
O5 C19 1.224(4)
O8 C30 1.208(5)
O9 C30 1.325(4)
O9 H9 0.8200
N1 N2 1.117(12)
N2 N3 1.241(10)
N3 C1 1.529(8)
N4 C4 1.357(6)
N4 C5 1.421(5)
N4 H4 0.8600
N5 C14 1.481(5)
N5 C11 1.488(4)
N6 C15 1.337(4)
N6 C16 1.473(4)
N6 H6 0.8600
N7 C19 1.357(4)
N7 C20 1.409(4)
N7 H7' 0.8600
N8 C26 1.483(5)
N8 C29 1.483(5)
C1 C2 1.508(8)
C1 C3 1.523(11)
C1 C4 1.540(7)
C2 H2A 0.9600
C2 H2B 0.9600
C2 H2C 0.9600
C3 H3A 0.9600
C3 H3B 0.9600
C3 H3C 0.9600
C5 C10 1.390(6)
C5 C6 1.406(6)
C6 C7 1.383(6)
C7 C8 1.385(6)
C7 H7 0.9300
C8 C9 1.374(8)
C8 H8 0.9300
C9 C10 1.390(7)
C9 H9A 0.9300
C10 H10 0.9300
C11 C15 1.518(5)
C11 C12 1.543(6)
C11 H11 0.9800
C12 C13 1.537(5)
C12 H12A 0.9700
C12 H12B 0.9700
C13 C14 1.509(6)
C13 H13A 0.9700
C13 H13B 0.9700
C14 H14A 0.9700
C14 H14B 0.9700
C16 C18 1.517(6)
C16 C17 1.525(6)
C16 C19 1.547(4)
C17 H17A 0.9600
C17 H17B 0.9600
C17 H17C 0.9600
C18 H18A 0.9600
C18 H18B 0.9600
C18 H18C 0.9600
C20 C25 1.390(5)
C20 C21 1.416(5)
C21 C22 1.401(4)
C22 C23 1.380(5)
C22 H22 0.9300
C23 C24 1.372(5)
C23 H23 0.9300
C24 C25 1.377(4)
C24 H24 0.9300
C25 H25 0.9300
C26 C30 1.513(5)
C26 C27 1.529(6)
C26 H26 0.9800
C27 C28' 1.407(11)
C27 C28 1.607(7)
C27 H27A 0.9700
C27 H27B 0.9700
C28 C29 1.372(8)
C28 H28C 0.9700
C28 H28D 0.9700
C28' C29 1.669(12)
C28' H28A 0.9700
C28' H28B 0.9700
C29 H29A 0.9700
C29 H29B 0.9700

loop_
_geom_torsion_atom_site_label_1
_geom_torsion_atom_site_label_2
_geom_torsion_atom_site_label_3
_geom_torsion_atom_site_label_4
_geom_torsion
N1 N2 N3 C1 -173(8)
O3 S1 N5 C14 178.9(2)
O2 S1 N5 C14 -52.9(3)
C6 S1 N5 C14 62.9(3)
O3 S1 N5 C11 43.1(3)
O2 S1 N5 C11 171.3(2)
C6 S1 N5 C11 -72.9(3)
O7 S2 N8 C26 178.7(3)
O6 S2 N8 C26 49.8(3)
C21 S2 N8 C26 -65.6(3)
O7 S2 N8 C29 -41.4(4)
O6 S2 N8 C29 -170.3(3)
C21 S2 N8 C29 74.2(3)
N2 N3 C1 C2 43.3(9)
N2 N3 C1 C3 164.7(6)
N2 N3 C1 C4 -79.4(7)
C5 N4 C4 O1 -6.2(12)
C5 N4 C4 C1 176.1(6)
C2 C1 C4 O1 42.2(11)
C3 C1 C4 O1 -82.3(8)
N3 C1 C4 O1 165.4(7)
C2 C1 C4 N4 -140.0(7)
C3 C1 C4 N4 95.5(7)
N3 C1 C4 N4 -16.8(9)
C4 N4 C5 C10 1.8(10)
C4 N4 C5 C6 -179.2(6)
C10 C5 C6 C7 -4.4(8)
N4 C5 C6 C7 176.5(5)
C10 C5 C6 S1 169.8(5)
N4 C5 C6 S1 -9.3(7)
O3 S1 C6 C7 -28.7(4)
O2 S1 C6 C7 -160.0(3)
N5 S1 C6 C7 85.7(4)
O3 S1 C6 C5 156.8(4)
O2 S1 C6 C5 25.5(5)
N5 S1 C6 C5 -88.8(4)
C5 C6 C7 C8 2.7(8)
S1 C6 C7 C8 -172.0(4)
C6 C7 C8 C9 1.2(9)
C7 C8 C9 C10 -3.3(11)
C8 C9 C10 C5 1.5(12)
C6 C5 C10 C9 2.3(10)
N4 C5 C10 C9 -178.6(6)
C14 N5 C11 C15 128.6(3)
S1 N5 C11 C15 -92.5(3)
C14 N5 C11 C12 8.0(3)
S1 N5 C11 C12 146.9(2)
N5 C11 C12 C13 17.2(3)
C15 C11 C12 C13 -103.6(3)
C11 C12 C13 C14 -35.8(4)
C11 N5 C14 C13 -30.3(3)
S1 N5 C14 C13 -168.8(2)
C12 C13 C14 N5 39.9(3)
C16 N6 C15 O4 -2.6(6)
C16 N6 C15 C11 179.4(3)
N5 C11 C15 O4 159.8(3)
C12 C11 C15 O4 -84.3(4)
N5 C11 C15 N6 -22.1(5)
C12 C11 C15 N6 93.8(4)
C15 N6 C16 C18 57.2(5)
C15 N6 C16 C17 -66.4(5)
C15 N6 C16 C19 176.5(4)
C20 N7 C19 O5 2.0(7)
C20 N7 C19 C16 -177.4(4)
N6 C16 C19 O5 2.7(5)
C18 C16 C19 O5 122.0(4)
C17 C16 C19 O5 -114.5(4)
N6 C16 C19 N7 -177.9(3)
C18 C16 C19 N7 -58.5(5)
C17 C16 C19 N7 64.9(5)
C19 N7 C20 C25 1.3(7)
C19 N7 C20 C21 179.9(4)
C25 C20 C21 C22 0.8(6)
N7 C20 C21 C22 -177.8(4)
C25 C20 C21 S2 -173.9(3)
N7 C20 C21 S2 7.5(6)
O7 S2 C21 C22 36.2(4)
O6 S2 C21 C22 166.4(3)
N8 S2 C21 C22 -78.8(4)
O7 S2 C21 C20 -148.8(4)
O6 S2 C21 C20 -18.6(4)
N8 S2 C21 C20 96.2(4)
C20 C21 C22 C23 -0.7(7)
S2 C21 C22 C23 174.6(4)
C21 C22 C23 C24 -0.7(7)
C22 C23 C24 C25 2.0(7)
C23 C24 C25 C20 -1.9(7)
N7 C20 C25 C24 179.0(4)
C21 C20 C25 C24 0.4(6)
C29 N8 C26 C30 130.2(4)
S2 N8 C26 C30 -86.4(4)
C29 N8 C26 C27 10.2(4)
S2 N8 C26 C27 153.6(3)
N8 C26 C27 C28' 0.9(8)
C30 C26 C27 C28' -120.2(7)
N8 C26 C27 C28 -27.9(4)
C30 C26 C27 C28 -149.1(4)
C28' C27 C28 C29 -85.6(11)
C26 C27 C28 C29 40.0(6)
C26 C27 C28' C29 -9.9(10)
C28 C27 C28' C29 53.4(8)
N8 C26 C30 O8 -19.7(6)
C27 C26 C30 O8 96.1(5)
N8 C26 C30 O9 162.4(3)
C27 C26 C30 O9 -81.8(4)
C27 C28 C29 N8 -34.3(6)
C27 C28 C29 C28' 60.9(9)
C26 N8 C29 C28 16.0(5)
S2 N8 C29 C28 -126.3(4)
C26 N8 C29 C28' -15.9(7)
S2 N8 C29 C28' -158.3(6)
C27 C28' C29 C28 -78.0(10)
C27 C28' C29 N8 15.3(9)
